data_8104060
loop_
_publ_author_name
'Walther, R.'
'Deiseroth, H.J.'

_publ_section_title
;
 Crystal structure of thallium pentaindium octasulfide Tl In5 S8
;
_journal_name_full 'Zeitschrift fuer Kristallographie (149,1979-)'
_journal_page_first 50
_journal_page_last 50
_journal_volume 211
_journal_year 1996
_chemical_formula_sum 'In5 S8 Tl'
_chemical_name_systematic 'Tl In5 S8'
_space_group_IT_number 12
_symmetry_space_group_name_Hall '-C 2y'
_symmetry_space_group_name_H-M 'C 1 2/m 1'
_cell_angle_alpha 90
_cell_angle_beta 102.94
_cell_angle_gamma 90
_cell_formula_units_Z 2
_cell_length_a 19.05
_cell_length_b 3.839
_cell_length_c 9.192
_cell_volume 655.167
_citation_journal_id_ASTM ZEKRDZ
_cod_data_source_file Walther_ZEKRDZ_1996_1857.cif
_cod_data_source_block In5S8Tl1
_cod_original_cell_volume 655.1666
_cod_original_formula_sum 'In5 S8 Tl1'
_cod_database_code 8104060

loop_
_symmetry_equiv_pos_as_xyz
x,y,z
-x,y,-z
-x,-y,-z
x,-y,z
x+1/2,y+1/2,z
-x+1/2,y+1/2,-z
-x+1/2,-y+1/2,-z
x+1/2,-y+1/2,z

loop_
_atom_site_label
_atom_site_type_symbol
_atom_site_fract_x
_atom_site_fract_y
_atom_site_fract_z
_atom_site_occupancy
_atom_site_U_iso_or_equiv
In1 In+3 0 0 0 1 0.0
S4 S-2 0.42942 0.5 0.2157 1 0.0
S2 S-2 0.16548 0 0.47919 1 0.0
S3 S-2 0.08435 0.5 0.12783 1 0.0
In2 In+3 0.21215 0.5 0.33727 1 0.0
Tl1 Tl+1 0.47002 0 0.52011 0.509 0.0
S1 S-2 0.23695 0 0.15159 1 0.0
In3 In+3 0.35448 0 0.08963 1 0.0
